data_7229757
loop_
_publ_author_name
'Ouyang, Jinbo'
'Na, Bing'
'Zhou, Limin'
'Xiao, Saijin'
'Xiong, Guoxuan'
'Jin, Tianxiang'

_publ_section_title
;
 Crystal structures and phase transformation of two novel solvates of
 valnemulin hydrochloride
;
_journal_issue 5
_journal_name_full CrystEngComm
_journal_page_first 563
_journal_paper_doi 10.1039/C7CE01524K
_journal_volume 20
_journal_year 2018
_chemical_absolute_configuration unk
_chemical_formula_sum 'C32 H59 Cl N2 O7 S'
_chemical_formula_weight 651.32
_space_group_crystal_system monoclinic
_space_group_IT_number 4
_space_group_name_Hall 'P 2yb'
_space_group_name_H-M_alt 'P 1 21 1'
_symmetry_space_group_name_Hall 'P 2yb'
_symmetry_space_group_name_H-M 'P 1 21 1'
_atom_sites_solution_hydrogens mixed
_audit_creation_method SHELXL-2014/7
_audit_update_record
;
2017-10-20 deposited with the CCDC.
2017-12-11 downloaded from the CCDC.
;
_cell_angle_alpha 90
_cell_angle_beta 105.13(3)
_cell_angle_gamma 90
_cell_formula_units_Z 2
_cell_length_a 8.3555(17)
_cell_length_b 16.471(3)
_cell_length_c 13.319(3)
_cell_measurement_reflns_used 18142
_cell_measurement_temperature 113(2)
_cell_measurement_theta_max 27.91
_cell_measurement_theta_min 1.58
_cell_volume 1769.5(7)
_computing_structure_refinement 'SHELXL-2014/7 (Sheldrick, 2014)'
_diffrn_ambient_temperature 113(2)
_diffrn_measured_fraction_theta_full 0.999
_diffrn_measured_fraction_theta_max 0.997
_diffrn_measurement_device_type 'ragiku r-axis rapid'
_diffrn_radiation_type MoK\a
_diffrn_radiation_wavelength 0.71073
_diffrn_reflns_av_R_equivalents 0.0454
_diffrn_reflns_av_unetI/netI 0.0725
_diffrn_reflns_Laue_measured_fraction_full 0.999
_diffrn_reflns_Laue_measured_fraction_max 0.997
_diffrn_reflns_limit_h_max 10
_diffrn_reflns_limit_h_min -10
_diffrn_reflns_limit_k_max 18
_diffrn_reflns_limit_k_min -21
_diffrn_reflns_limit_l_max 17
_diffrn_reflns_limit_l_min -17
_diffrn_reflns_number 18142
_diffrn_reflns_point_group_measured_fraction_full 1.000
_diffrn_reflns_point_group_measured_fraction_max 0.998
_diffrn_reflns_theta_full 25.242
_diffrn_reflns_theta_max 27.908
_diffrn_reflns_theta_min 1.584
_exptl_absorpt_coefficient_mu 0.213
_exptl_absorpt_correction_T_max 0.975
_exptl_absorpt_correction_T_min 0.959
_exptl_absorpt_correction_type multi-scan
_exptl_absorpt_process_details crystalclear
_exptl_crystal_colour colorless
_exptl_crystal_density_diffrn 1.222
_exptl_crystal_description block
_exptl_crystal_F_000 708
_exptl_crystal_size_max 0.200
_exptl_crystal_size_mid 0.180
_exptl_crystal_size_min 0.120
_refine_diff_density_max 0.327
_refine_diff_density_min -0.221
_refine_diff_density_rms 0.048
_refine_ls_abs_structure_details
;
'Flack H D (1983), Acta Cryst. A39, 876-881' 
;
_refine_ls_abs_structure_Flack 0.00(5)
_refine_ls_extinction_coef 0.033(2)
_refine_ls_extinction_expression Fc^*^=kFc[1+0.001xFc^2^\l^3^/sin(2\q)]^-1/4^
_refine_ls_extinction_method 'SHELXL-2014/7 (Sheldrick 2014'
_refine_ls_goodness_of_fit_ref 0.964
_refine_ls_hydrogen_treatment mixed
_refine_ls_matrix_type full
_refine_ls_number_parameters 413
_refine_ls_number_reflns 7650
_refine_ls_number_restraints 14
_refine_ls_restrained_S_all 0.968
_refine_ls_R_factor_all 0.0595
_refine_ls_R_factor_gt 0.0436
_refine_ls_shift/su_max 0.008
_refine_ls_shift/su_mean 0.001
_refine_ls_structure_factor_coef Fsqd
_refine_ls_weighting_details 'w=1/[\s^2^(Fo^2^)+(0.0497P)^2^] where P=(Fo^2^+2Fc^2^)/3'
_refine_ls_weighting_scheme calc
_refine_ls_wR_factor_gt 0.0926
_refine_ls_wR_factor_ref 0.1005
_reflns_Friedel_coverage 0.934
_reflns_Friedel_fraction_full 1.000
_reflns_Friedel_fraction_max 0.998
_reflns_number_gt 5727
_reflns_number_total 7650
_reflns_threshold_expression 'I > 2\s(I)'
_cod_data_source_file c7ce01524k1.cif
_cod_data_source_block VHWMS
_cod_depositor_comments 'Adding full bibliography for 7229756--7229757.cif.'
_cod_database_code 7229757
_shelx_shelxl_version_number 2014/7
_shelx_space_group_comment
;
The symmetry employed for this shelxl refinement is uniquely defined
by the following loop, which should always be used as a source of
symmetry information in preference to the above space-group names.
They are only intended as comments.
;
_shelx_estimated_absorpt_t_min 0.959
_shelx_estimated_absorpt_t_max 0.975

loop_
_space_group_symop_operation_xyz
'x, y, z'
'-x, y+1/2, -z'

loop_
_atom_site_label
_atom_site_type_symbol
_atom_site_fract_x
_atom_site_fract_y
_atom_site_fract_z
_atom_site_U_iso_or_equiv
_atom_site_adp_type
_atom_site_occupancy
_atom_site_site_symmetry_order
_atom_site_calc_flag
_atom_site_refinement_flags_posn
_atom_site_refinement_flags_adp
S1 S 0.62434(11) 0.69489(7) 0.37725(6) 0.0407(3) Uani 1 1 d . .
Cl1 Cl 0.16662(11) 0.75703(6) 0.95196(6) 0.0389(2) Uani 1 1 d . .
O1 O 0.5929(3) 0.55451(13) 0.16699(16) 0.0276(5) Uani 1 1 d . .
O2 O 1.0547(3) 0.69848(15) 0.38923(16) 0.0341(6) Uani 1 1 d . .
O3 O 0.9999(3) 0.65303(12) 0.53701(15) 0.0235(5) Uani 1 1 d . .
O4 O 1.4331(4) 0.54022(18) 0.8787(2) 0.0546(8) Uani 1 1 d . .
O5 O 1.4596(3) 0.91769(14) 0.7232(2) 0.0354(6) Uani 1 1 d . .
H5 H 1.4054 0.9495 0.7511 0.053 Uiso 1 1 calc R U
N1 N 0.3263(4) 0.46628(19) 0.0819(3) 0.0331(7) Uani 1 1 d D .
H1A H 0.374(4) 0.448(2) 0.1463(15) 0.040 Uiso 1 1 d D U
H1B H 0.400(4) 0.453(2) 0.046(2) 0.040 Uiso 1 1 d D U
H1C H 0.234(3) 0.439(2) 0.045(2) 0.040 Uiso 1 1 d D U
N2 N 0.4665(4) 0.67647(18) 0.1238(2) 0.0314(7) Uani 1 1 d D .
H2 H 0.370(3) 0.697(2) 0.083(2) 0.038 Uiso 1 1 d D U
C1 C 0.0008(5) 0.5441(4) 0.0882(4) 0.0735(16) Uani 1 1 d . .
H1D H 0.0037 0.4848 0.0947 0.110 Uiso 1 1 calc R U
H1E H -0.0297 0.5591 0.0145 0.110 Uiso 1 1 calc R U
H1F H -0.0812 0.5662 0.1217 0.110 Uiso 1 1 calc R U
C2 C 0.1717(4) 0.5788(3) 0.1409(3) 0.0396(9) Uani 1 1 d . .
H2A H 0.1612 0.6393 0.1379 0.047 Uiso 1 1 calc R U
C3 C 0.2247(5) 0.5551(3) 0.2556(3) 0.0411(9) Uani 1 1 d . .
H3A H 0.1414 0.5740 0.2902 0.062 Uiso 1 1 calc R U
H3B H 0.3319 0.5802 0.2886 0.062 Uiso 1 1 calc R U
H3C H 0.2349 0.4959 0.2617 0.062 Uiso 1 1 calc R U
C4 C 0.2997(4) 0.5557(2) 0.0824(2) 0.0274(7) Uani 1 1 d . .
H4 H 0.2580 0.5744 0.0087 0.033 Uiso 1 1 calc R U
C5 C 0.4688(4) 0.5953(2) 0.1287(2) 0.0256(7) Uani 1 1 d . .
C6 C 0.6106(5) 0.7268(2) 0.1664(3) 0.0336(8) Uani 1 1 d . .
H6A H 0.6159 0.7697 0.1153 0.040 Uiso 1 1 calc R U
H6B H 0.7114 0.6930 0.1762 0.040 Uiso 1 1 calc R U
C7 C 0.6121(5) 0.7675(2) 0.2708(3) 0.0383(9) Uani 1 1 d . .
C8 C 0.4500(6) 0.8124(3) 0.2646(4) 0.0631(14) Uani 1 1 d . .
H8A H 0.4341 0.8546 0.2110 0.095 Uiso 1 1 calc R U
H8B H 0.4546 0.8375 0.3320 0.095 Uiso 1 1 calc R U
H8C H 0.3574 0.7740 0.2468 0.095 Uiso 1 1 calc R U
C9 C 0.7554(6) 0.8277(2) 0.2958(3) 0.0572(13) Uani 1 1 d . .
H9A H 0.7345 0.8708 0.2434 0.086 Uiso 1 1 calc R U
H9B H 0.8586 0.7995 0.2955 0.086 Uiso 1 1 calc R U
H9C H 0.7652 0.8514 0.3646 0.086 Uiso 1 1 calc R U
C10 C 0.7982(4) 0.6292(2) 0.3798(3) 0.0341(8) Uani 1 1 d . .
H10A H 0.7834 0.5780 0.4153 0.041 Uiso 1 1 calc R U
H10B H 0.7976 0.6155 0.3073 0.041 Uiso 1 1 calc R U
C11 C 0.9646(4) 0.66472(19) 0.4334(2) 0.0277(8) Uani 1 1 d . .
C12 C 1.1548(3) 0.68826(19) 0.6012(2) 0.0203(6) Uani 1 1 d . .
H12 H 1.2261 0.7053 0.5552 0.024 Uiso 1 1 calc R U
C13 C 1.2444(4) 0.62017(19) 0.6756(2) 0.0233(7) Uani 1 1 d . .
C14 C 1.3875(4) 0.6592(2) 0.7622(2) 0.0246(7) Uani 1 1 d . .
H14 H 1.3354 0.7030 0.7950 0.030 Uiso 1 1 calc R U
C15 C 1.4801(5) 0.6042(3) 0.8505(3) 0.0390(9) Uani 1 1 d . .
C16 C 1.6455(5) 0.6419(3) 0.8996(3) 0.0509(11) Uani 1 1 d . .
H16A H 1.7359 0.6026 0.9014 0.061 Uiso 1 1 calc R U
H16B H 1.6515 0.6593 0.9716 0.061 Uiso 1 1 calc R U
C17 C 1.6608(4) 0.7143(2) 0.8330(3) 0.0397(10) Uani 1 1 d . .
H17A H 1.7743 0.7180 0.8236 0.048 Uiso 1 1 calc R U
H17B H 1.6356 0.7652 0.8654 0.048 Uiso 1 1 calc R U
C18 C 1.5325(4) 0.6998(2) 0.7270(2) 0.0257(7) Uani 1 1 d . .
C19 C 1.4908(4) 0.78041(19) 0.6654(3) 0.0268(7) Uani 1 1 d . .
H19 H 1.4235 0.7657 0.5940 0.032 Uiso 1 1 calc R U
C20 C 1.3827(4) 0.8384(2) 0.7119(3) 0.0260(7) Uani 1 1 d . .
H20 H 1.3850 0.8182 0.7830 0.031 Uiso 1 1 calc R U
C21 C 1.1984(4) 0.84412(19) 0.6487(2) 0.0229(7) Uani 1 1 d . .
C22 C 1.1052(4) 0.76356(18) 0.6540(2) 0.0217(7) Uani 1 1 d . .
H22A H 1.1191 0.7503 0.7283 0.026 Uiso 1 1 calc R U
H22B H 0.9856 0.7734 0.6231 0.026 Uiso 1 1 calc R U
C23 C 1.2093(5) 0.5093(2) 0.5306(3) 0.0320(8) Uani 1 1 d . .
H23A H 1.1687 0.5451 0.4706 0.048 Uiso 1 1 calc R U
H23B H 1.1152 0.4892 0.5547 0.048 Uiso 1 1 calc R U
H23C H 1.2683 0.4632 0.5103 0.048 Uiso 1 1 calc R U
C24 C 1.3277(4) 0.5566(2) 0.6187(2) 0.0269(7) Uani 1 1 d . .
H24 H 1.3819 0.5156 0.6722 0.032 Uiso 1 1 calc R U
C25 C 1.4660(4) 0.5950(2) 0.5787(3) 0.0301(8) Uani 1 1 d . .
H25A H 1.4173 0.6363 0.5255 0.036 Uiso 1 1 calc R U
H25B H 1.5177 0.5525 0.5448 0.036 Uiso 1 1 calc R U
C26 C 1.6001(4) 0.6350(2) 0.6653(3) 0.0315(8) Uani 1 1 d . .
H26A H 1.6831 0.6606 0.6342 0.038 Uiso 1 1 calc R U
H26B H 1.6575 0.5924 0.7140 0.038 Uiso 1 1 calc R U
C27 C 1.6503(4) 0.8215(2) 0.6524(3) 0.0386(9) Uani 1 1 d . .
H27A H 1.6209 0.8696 0.6081 0.058 Uiso 1 1 calc R U
H27B H 1.7117 0.7832 0.6201 0.058 Uiso 1 1 calc R U
H27C H 1.7197 0.8377 0.7208 0.058 Uiso 1 1 calc R U
C28 C 1.1094(4) 0.9074(2) 0.7006(3) 0.0302(8) Uani 1 1 d . .
H28A H 1.1588 0.9610 0.6978 0.045 Uiso 1 1 calc R U
H28B H 1.1214 0.8922 0.7734 0.045 Uiso 1 1 calc R U
H28C H 0.9914 0.9091 0.6637 0.045 Uiso 1 1 calc R U
C29 C 1.1743(5) 0.8681(2) 0.5355(3) 0.0310(8) Uani 1 1 d . .
H29 H 1.0778 0.8464 0.4888 0.037 Uiso 1 1 calc R U
C30 C 1.2660(5) 0.9140(2) 0.4924(3) 0.0436(10) Uani 1 1 d . .
H30A H 1.3646 0.9379 0.5340 0.052 Uiso 1 1 calc R U
H30B H 1.2338 0.9234 0.4195 0.052 Uiso 1 1 calc R U
C31 C 1.1190(4) 0.5796(2) 0.7271(3) 0.0302(8) Uani 1 1 d . .
H31A H 1.0904 0.6176 0.7764 0.045 Uiso 1 1 calc R U
H31B H 1.1687 0.5306 0.7642 0.045 Uiso 1 1 calc R U
H31C H 1.0186 0.5649 0.6735 0.045 Uiso 1 1 calc R U
O6 O 1.0773(4) 0.3644(2) 0.9722(3) 0.0702(10) Uani 1 1 d . .
H6 H 1.0217 0.3372 1.0045 0.105 Uiso 1 1 calc R U
C32 C 0.9735(8) 0.3901(5) 0.8759(4) 0.114(3) Uani 1 1 d . U
H32A H 0.8718 0.4137 0.8870 0.172 Uiso 1 1 calc R U
H32B H 0.9453 0.3435 0.8289 0.172 Uiso 1 1 calc R U
H32C H 1.0314 0.4310 0.8450 0.172 Uiso 1 1 calc R U
O7 O 0.5645(4) 0.39553(17) 0.9971(2) 0.0604(9) Uani 1 1 d D .
H7A H 0.6457 0.3632 1.0325 0.072 Uiso 1 1 d DR U
H7B H 0.6107 0.4367 0.9713 0.072 Uiso 1 1 d DR U

loop_
_atom_site_aniso_label
_atom_site_aniso_U_11
_atom_site_aniso_U_22
_atom_site_aniso_U_33
_atom_site_aniso_U_23
_atom_site_aniso_U_13
_atom_site_aniso_U_12
S1 0.0333(5) 0.0578(6) 0.0274(5) -0.0040(5) 0.0015(4) 0.0058(5)
Cl1 0.0386(5) 0.0488(6) 0.0271(4) 0.0037(4) 0.0046(3) 0.0100(4)
O1 0.0246(12) 0.0278(13) 0.0285(12) 0.0013(10) 0.0036(9) 0.0031(10)
O2 0.0403(14) 0.0376(14) 0.0251(11) 0.0031(11) 0.0098(10) 0.0003(13)
O3 0.0222(11) 0.0239(12) 0.0212(11) 0.0014(9) 0.0000(8) -0.0042(9)
O4 0.073(2) 0.0524(19) 0.0317(15) 0.0199(14) 0.0008(14) 0.0074(16)
O5 0.0263(14) 0.0298(14) 0.0523(16) -0.0163(12) 0.0140(11) -0.0092(11)
N1 0.0211(16) 0.0336(18) 0.0426(18) -0.0023(15) 0.0045(13) -0.0012(14)
N2 0.0354(17) 0.0293(18) 0.0246(14) 0.0012(12) -0.0010(12) 0.0041(13)
C1 0.026(2) 0.132(5) 0.062(3) 0.030(3) 0.013(2) 0.021(3)
C2 0.033(2) 0.051(2) 0.038(2) 0.0112(18) 0.0156(16) 0.0196(18)
C3 0.040(2) 0.053(2) 0.035(2) 0.0057(18) 0.0178(17) 0.0105(19)
C4 0.0260(18) 0.031(2) 0.0262(16) 0.0062(15) 0.0081(13) 0.0036(15)
C5 0.0295(18) 0.030(2) 0.0168(15) 0.0016(14) 0.0057(13) 0.0013(15)
C6 0.043(2) 0.0228(18) 0.0311(18) 0.0033(14) 0.0020(15) 0.0011(15)
C7 0.044(2) 0.027(2) 0.0354(19) -0.0082(16) -0.0043(16) 0.0106(17)
C8 0.059(3) 0.064(3) 0.056(3) -0.020(2) -0.004(2) 0.036(2)
C9 0.073(3) 0.027(2) 0.058(3) -0.006(2) -0.008(2) 0.000(2)
C10 0.039(2) 0.0243(19) 0.0311(18) 0.0013(15) -0.0052(15) -0.0026(16)
C11 0.0334(19) 0.0223(18) 0.0245(17) -0.0024(13) 0.0024(14) 0.0060(14)
C12 0.0194(15) 0.0207(16) 0.0204(14) -0.0007(13) 0.0048(11) -0.0036(13)
C13 0.0257(17) 0.0239(18) 0.0205(15) 0.0027(13) 0.0064(12) 0.0022(14)
C14 0.0249(17) 0.0292(18) 0.0196(15) 0.0008(13) 0.0055(12) 0.0067(14)
C15 0.048(2) 0.047(2) 0.0204(17) 0.0011(17) 0.0058(16) 0.0133(19)
C16 0.041(2) 0.076(3) 0.0295(19) 0.002(2) -0.0032(16) 0.016(2)
C17 0.0223(18) 0.056(3) 0.0354(19) -0.0087(18) -0.0013(14) 0.0064(17)
C18 0.0181(15) 0.0329(19) 0.0253(15) -0.0032(15) 0.0041(12) 0.0046(14)
C19 0.0175(16) 0.030(2) 0.0344(18) -0.0064(14) 0.0093(13) -0.0022(14)
C20 0.0222(17) 0.0227(18) 0.0329(18) -0.0069(14) 0.0066(14) -0.0059(14)
C21 0.0197(16) 0.0192(17) 0.0302(17) -0.0025(13) 0.0076(13) 0.0014(13)
C22 0.0158(14) 0.0205(17) 0.0284(15) 0.0002(14) 0.0051(12) 0.0000(13)
C23 0.046(2) 0.0213(19) 0.0270(18) -0.0014(15) 0.0053(15) 0.0023(16)
C24 0.0342(19) 0.0233(18) 0.0232(16) 0.0041(14) 0.0075(14) 0.0064(15)
C25 0.034(2) 0.0287(19) 0.0303(17) -0.0060(15) 0.0138(15) 0.0081(15)
C26 0.0261(18) 0.034(2) 0.0356(19) -0.0008(16) 0.0101(14) 0.0104(16)
C27 0.0192(17) 0.039(2) 0.061(2) -0.009(2) 0.0178(17) -0.0050(16)
C28 0.0235(18) 0.0225(18) 0.045(2) -0.0048(16) 0.0097(15) -0.0010(14)
C29 0.033(2) 0.0224(19) 0.0355(19) 0.0013(15) 0.0057(15) -0.0019(15)
C30 0.047(2) 0.045(2) 0.043(2) 0.0093(19) 0.0174(18) -0.001(2)
C31 0.035(2) 0.0279(19) 0.0306(18) 0.0054(15) 0.0134(15) -0.0015(15)
O6 0.0391(18) 0.081(3) 0.085(3) 0.000(2) 0.0064(17) -0.0305(17)
C32 0.121(5) 0.166(7) 0.059(4) 0.002(4) 0.027(4) -0.092(5)
O7 0.084(2) 0.0441(18) 0.065(2) 0.0029(15) 0.0403(18) 0.0116(17)

loop_
_atom_type_symbol
_atom_type_description
_atom_type_scat_dispersion_real
_atom_type_scat_dispersion_imag
_atom_type_scat_source
C C 0.0033 0.0016 'International Tables Vol C Tables 4.2.6.8 and 6.1.1.4'
H H 0.0000 0.0000 'International Tables Vol C Tables 4.2.6.8 and 6.1.1.4'
N N 0.0061 0.0033 'International Tables Vol C Tables 4.2.6.8 and 6.1.1.4'
O O 0.0106 0.0060 'International Tables Vol C Tables 4.2.6.8 and 6.1.1.4'
S S 0.1246 0.1234 'International Tables Vol C Tables 4.2.6.8 and 6.1.1.4'
Cl Cl 0.1484 0.1585 'International Tables Vol C Tables 4.2.6.8 and 6.1.1.4'

loop_
_geom_angle_atom_site_label_1
_geom_angle_atom_site_label_2
_geom_angle_atom_site_label_3
_geom_angle
C10 S1 C7 106.68(17)
C11 O3 C12 117.6(2)
C20 O5 H5 109.5
C4 N1 H1A 111(2)
C4 N1 H1B 111(3)
H1A N1 H1B 104(3)
C4 N1 H1C 113(2)
H1A N1 H1C 117(4)
H1B N1 H1C 101(3)
C5 N2 C6 123.5(3)
C5 N2 H2 113(2)
C6 N2 H2 123(2)
C2 C1 H1D 109.5
C2 C1 H1E 109.5
H1D C1 H1E 109.5
C2 C1 H1F 109.5
H1D C1 H1F 109.5
H1E C1 H1F 109.5
C3 C2 C4 112.8(3)
C3 C2 C1 110.9(3)
C4 C2 C1 111.6(3)
C3 C2 H2A 107.0
C4 C2 H2A 107.0
C1 C2 H2A 107.0
C2 C3 H3A 109.5
C2 C3 H3B 109.5
H3A C3 H3B 109.5
C2 C3 H3C 109.5
H3A C3 H3C 109.5
H3B C3 H3C 109.5
N1 C4 C2 111.9(3)
N1 C4 C5 107.5(3)
C2 C4 C5 112.6(3)
N1 C4 H4 108.2
C2 C4 H4 108.2
C5 C4 H4 108.2
O1 C5 N2 124.5(3)
O1 C5 C4 121.5(3)
N2 C5 C4 113.9(3)
N2 C6 C7 114.3(3)
N2 C6 H6A 108.7
C7 C6 H6A 108.7
N2 C6 H6B 108.7
C7 C6 H6B 108.7
H6A C6 H6B 107.6
C9 C7 C8 109.4(3)
C9 C7 C6 107.5(3)
C8 C7 C6 111.3(3)
C9 C7 S1 111.9(2)
C8 C7 S1 103.1(3)
C6 C7 S1 113.6(2)
C7 C8 H8A 109.5
C7 C8 H8B 109.5
H8A C8 H8B 109.5
C7 C8 H8C 109.5
H8A C8 H8C 109.5
H8B C8 H8C 109.5
C7 C9 H9A 109.5
C7 C9 H9B 109.5
H9A C9 H9B 109.5
C7 C9 H9C 109.5
H9A C9 H9C 109.5
H9B C9 H9C 109.5
C11 C10 S1 114.5(2)
C11 C10 H10A 108.6
S1 C10 H10A 108.6
C11 C10 H10B 108.6
S1 C10 H10B 108.6
H10A C10 H10B 107.6
O2 C11 O3 124.6(3)
O2 C11 C10 124.4(3)
O3 C11 C10 111.0(3)
O3 C12 C22 106.5(2)
O3 C12 C13 106.9(2)
C22 C12 C13 115.7(2)
O3 C12 H12 109.2
C22 C12 H12 109.2
C13 C12 H12 109.2
C31 C13 C12 109.0(2)
C31 C13 C24 111.4(3)
C12 C13 C24 112.2(2)
C31 C13 C14 109.0(2)
C12 C13 C14 108.7(3)
C24 C13 C14 106.4(3)
C15 C14 C18 102.1(3)
C15 C14 C13 117.3(3)
C18 C14 C13 117.2(2)
C15 C14 H14 106.4
C18 C14 H14 106.4
C13 C14 H14 106.4
O4 C15 C16 123.9(3)
O4 C15 C14 127.8(4)
C16 C15 C14 108.3(4)
C15 C16 C17 106.2(3)
C15 C16 H16A 110.5
C17 C16 H16A 110.5
C15 C16 H16B 110.5
C17 C16 H16B 110.5
H16A C16 H16B 108.7
C16 C17 C18 105.6(3)
C16 C17 H17A 110.6
C18 C17 H17A 110.6
C16 C17 H17B 110.6
C18 C17 H17B 110.6
H17A C17 H17B 108.8
C26 C18 C19 111.9(3)
C26 C18 C17 109.2(3)
C19 C18 C17 110.8(3)
C26 C18 C14 106.6(3)
C19 C18 C14 116.2(2)
C17 C18 C14 101.5(2)
C27 C19 C20 112.7(3)
C27 C19 C18 110.7(3)
C20 C19 C18 113.0(3)
C27 C19 H19 106.7
C20 C19 H19 106.7
C18 C19 H19 106.7
O5 C20 C19 108.0(2)
O5 C20 C21 110.6(3)
C19 C20 C21 114.8(3)
O5 C20 H20 107.7
C19 C20 H20 107.7
C21 C20 H20 107.7
C29 C21 C28 108.3(3)
C29 C21 C22 109.3(3)
C28 C21 C22 104.5(2)
C29 C21 C20 114.2(3)
C28 C21 C20 108.9(3)
C22 C21 C20 111.2(2)
C12 C22 C21 118.1(2)
C12 C22 H22A 107.8
C21 C22 H22A 107.8
C12 C22 H22B 107.8
C21 C22 H22B 107.8
H22A C22 H22B 107.1
C24 C23 H23A 109.5
C24 C23 H23B 109.5
H23A C23 H23B 109.5
C24 C23 H23C 109.5
H23A C23 H23C 109.5
H23B C23 H23C 109.5
C25 C24 C23 109.8(3)
C25 C24 C13 111.4(3)
C23 C24 C13 115.6(3)
C25 C24 H24 106.5
C23 C24 H24 106.5
C13 C24 H24 106.5
C24 C25 C26 112.7(3)
C24 C25 H25A 109.0
C26 C25 H25A 109.0
C24 C25 H25B 109.0
C26 C25 H25B 109.0
H25A C25 H25B 107.8
C25 C26 C18 113.7(3)
C25 C26 H26A 108.8
C18 C26 H26A 108.8
C25 C26 H26B 108.8
C18 C26 H26B 108.8
H26A C26 H26B 107.7
C19 C27 H27A 109.5
C19 C27 H27B 109.5
H27A C27 H27B 109.5
C19 C27 H27C 109.5
H27A C27 H27C 109.5
H27B C27 H27C 109.5
C21 C28 H28A 109.5
C21 C28 H28B 109.5
H28A C28 H28B 109.5
C21 C28 H28C 109.5
H28A C28 H28C 109.5
H28B C28 H28C 109.5
C30 C29 C21 130.0(4)
C30 C29 H29 115.0
C21 C29 H29 115.0
C29 C30 H30A 120.0
C29 C30 H30B 120.0
H30A C30 H30B 120.0
C13 C31 H31A 109.5
C13 C31 H31B 109.5
H31A C31 H31B 109.5
C13 C31 H31C 109.5
H31A C31 H31C 109.5
H31B C31 H31C 109.5
C32 O6 H6 109.5
O6 C32 H32A 109.5
O6 C32 H32B 109.5
H32A C32 H32B 109.5
O6 C32 H32C 109.5
H32A C32 H32C 109.5
H32B C32 H32C 109.5
H7A O7 H7B 108.0

loop_
_geom_bond_atom_site_label_1
_geom_bond_atom_site_label_2
_geom_bond_distance
S1 C10 1.805(4)
S1 C7 1.836(4)
O1 C5 1.229(4)
O2 C11 1.205(4)
O3 C11 1.348(4)
O3 C12 1.472(3)
O4 C15 1.217(5)
O5 C20 1.446(4)
O5 H5 0.8400
N1 C4 1.490(5)
N1 H1A 0.897(13)
N1 H1B 0.899(13)
N1 H1C 0.912(13)
N2 C5 1.338(4)
N2 C6 1.450(4)
N2 H2 0.910(13)
C1 C2 1.527(6)
C1 H1D 0.9800
C1 H1E 0.9800
C1 H1F 0.9800
C2 C3 1.527(5)
C2 C4 1.527(5)
C2 H2A 1.0000
C3 H3A 0.9800
C3 H3B 0.9800
C3 H3C 0.9800
C4 C5 1.532(5)
C4 H4 1.0000
C6 C7 1.541(5)
C6 H6A 0.9900
C6 H6B 0.9900
C7 C9 1.523(6)
C7 C8 1.527(5)
C8 H8A 0.9800
C8 H8B 0.9800
C8 H8C 0.9800
C9 H9A 0.9800
C9 H9B 0.9800
C9 H9C 0.9800
C10 C11 1.506(5)
C10 H10A 0.9900
C10 H10B 0.9900
C12 C22 1.535(4)
C12 C13 1.553(4)
C12 H12 1.0000
C13 C31 1.547(4)
C13 C24 1.559(5)
C13 C14 1.567(4)
C14 C15 1.526(5)
C14 C18 1.559(4)
C14 H14 1.0000
C15 C16 1.501(6)
C16 C17 1.512(6)
C16 H16A 0.9900
C16 H16B 0.9900
C17 C18 1.552(4)
C17 H17A 0.9900
C17 H17B 0.9900
C18 C26 1.541(4)
C18 C19 1.552(5)
C19 C27 1.544(4)
C19 C20 1.550(4)
C19 H19 1.0000
C20 C21 1.553(4)
C20 H20 1.0000
C21 C29 1.520(5)
C21 C28 1.545(4)
C21 C22 1.550(4)
C22 H22A 0.9900
C22 H22B 0.9900
C23 C24 1.535(5)
C23 H23A 0.9800
C23 H23B 0.9800
C23 H23C 0.9800
C24 C25 1.530(5)
C24 H24 1.0000
C25 C26 1.532(5)
C25 H25A 0.9900
C25 H25B 0.9900
C26 H26A 0.9900
C26 H26B 0.9900
C27 H27A 0.9800
C27 H27B 0.9800
C27 H27C 0.9800
C28 H28A 0.9800
C28 H28B 0.9800
C28 H28C 0.9800
C29 C30 1.311(5)
C29 H29 0.9500
C30 H30A 0.9500
C30 H30B 0.9500
C31 H31A 0.9800
C31 H31B 0.9800
C31 H31C 0.9800
O6 C32 1.413(7)
O6 H6 0.8400
C32 H32A 0.9800
C32 H32B 0.9800
C32 H32C 0.9800
O7 H7A 0.8944
O7 H7B 0.8924

loop_
_geom_hbond_atom_site_label_D
_geom_hbond_atom_site_label_H
_geom_hbond_atom_site_label_A
_geom_hbond_distance_DH
_geom_hbond_distance_HA
_geom_hbond_distance_DA
_geom_hbond_angle_DHA
_geom_hbond_site_symmetry_A
O5 H5 O1 0.84 2.04 2.783(3) 146.6 2_756
N1 H1A O5 0.897(13) 1.987(18) 2.856(4) 163(3) 2_746
N1 H1B O7 0.899(13) 1.919(18) 2.787(4) 162(4) 1_554
N2 H2 Cl1 0.910(13) 2.319(16) 3.207(3) 165(3) 1_554
N1 H1C O6 0.912(13) 1.875(16) 2.773(4) 168(4) 1_454
O6 H6 Cl1 0.84 2.24 3.062(3) 164.9 2_647
O7 H7A Cl1 0.89 2.32 3.149(3) 153.9 2_647
O7 H7B O4 0.89 2.38 2.910(4) 118.0 1_455

loop_
_geom_torsion_atom_site_label_1
_geom_torsion_atom_site_label_2
_geom_torsion_atom_site_label_3
_geom_torsion_atom_site_label_4
_geom_torsion
C3 C2 C4 N1 62.3(4)
C1 C2 C4 N1 -63.4(4)
C3 C2 C4 C5 -58.9(4)
C1 C2 C4 C5 175.5(3)
C6 N2 C5 O1 -1.9(5)
C6 N2 C5 C4 177.5(3)
N1 C4 C5 O1 -7.2(4)
C2 C4 C5 O1 116.5(3)
N1 C4 C5 N2 173.3(3)
C2 C4 C5 N2 -63.0(4)
C5 N2 C6 C7 -102.6(4)
N2 C6 C7 C9 -171.3(3)
N2 C6 C7 C8 -51.5(4)
N2 C6 C7 S1 64.3(3)
C10 S1 C7 C9 -70.0(3)
C10 S1 C7 C8 172.5(2)
C10 S1 C7 C6 51.9(3)
C7 S1 C10 C11 80.2(3)
C12 O3 C11 O2 3.8(4)
C12 O3 C11 C10 -176.8(3)
S1 C10 C11 O2 -96.3(4)
S1 C10 C11 O3 84.3(3)
C11 O3 C12 C22 104.3(3)
C11 O3 C12 C13 -131.5(3)
O3 C12 C13 C31 -48.3(3)
C22 C12 C13 C31 70.0(3)
O3 C12 C13 C24 75.6(3)
C22 C12 C13 C24 -166.1(3)
O3 C12 C13 C14 -167.0(2)
C22 C12 C13 C14 -48.6(3)
C31 C13 C14 C15 54.9(4)
C12 C13 C14 C15 173.6(3)
C24 C13 C14 C15 -65.4(3)
C31 C13 C14 C18 177.0(3)
C12 C13 C14 C18 -64.3(3)
C24 C13 C14 C18 56.7(3)
C18 C14 C15 O4 -150.7(4)
C13 C14 C15 O4 -21.1(5)
C18 C14 C15 C16 29.1(3)
C13 C14 C15 C16 158.7(3)
O4 C15 C16 C17 173.3(4)
C14 C15 C16 C17 -6.5(4)
C15 C16 C17 C18 -19.1(4)
C16 C17 C18 C26 -75.8(4)
C16 C17 C18 C19 160.4(3)
C16 C17 C18 C14 36.5(3)
C15 C14 C18 C26 75.0(3)
C13 C14 C18 C26 -54.7(3)
C15 C14 C18 C19 -159.5(3)
C13 C14 C18 C19 70.8(3)
C15 C14 C18 C17 -39.3(3)
C13 C14 C18 C17 -169.0(3)
C26 C18 C19 C27 -67.2(3)
C17 C18 C19 C27 55.0(3)
C14 C18 C19 C27 170.0(3)
C26 C18 C19 C20 165.4(3)
C17 C18 C19 C20 -72.4(3)
C14 C18 C19 C20 42.7(3)
C27 C19 C20 O5 3.9(4)
C18 C19 C20 O5 130.2(3)
C27 C19 C20 C21 127.8(3)
C18 C19 C20 C21 -105.9(3)
O5 C20 C21 C29 66.9(3)
C19 C20 C21 C29 -55.6(4)
O5 C20 C21 C28 -54.3(3)
C19 C20 C21 C28 -176.8(3)
O5 C20 C21 C22 -168.9(2)
C19 C20 C21 C22 68.6(3)
O3 C12 C22 C21 -130.9(3)
C13 C12 C22 C21 110.5(3)
C29 C21 C22 C12 59.8(3)
C28 C21 C22 C12 175.6(3)
C20 C21 C22 C12 -67.1(3)
C31 C13 C24 C25 -173.3(3)
C12 C13 C24 C25 64.2(3)
C14 C13 C24 C25 -54.6(3)
C31 C13 C24 C23 60.4(3)
C12 C13 C24 C23 -62.1(4)
C14 C13 C24 C23 179.1(3)
C23 C24 C25 C26 -173.4(3)
C13 C24 C25 C26 57.2(4)
C24 C25 C26 C18 -56.2(4)
C19 C18 C26 C25 -76.5(4)
C17 C18 C26 C25 160.4(3)
C14 C18 C26 C25 51.5(3)
C28 C21 C29 C30 90.8(5)
C22 C21 C29 C30 -156.0(4)
C20 C21 C29 C30 -30.7(5)
